data_4088636
loop_
_publ_author_name
'Esteruelas, Miguel A.'
'Larramona, Carmen'
'O\~nate, Enrique'

_publ_section_title
;
 Osmium-Mediated Direct C--H Bond Activation at the 8-Position of
 Quinolines
;
_journal_issue 11
_journal_name_full Organometallics
_journal_page_first 1597
_journal_paper_doi 10.1021/acs.organomet.6b00264
_journal_volume 35
_journal_year 2016
_chemical_formula_sum 'C27 H51 N Os P2'
_chemical_formula_weight 641.83
_space_group_IT_number 14
_space_group_name_Hall '-P 2yn'
_space_group_name_H-M_alt 'P 1 21/n 1'
_symmetry_cell_setting monoclinic
_symmetry_space_group_name_H-M 'P 1 21/n 1'
_atom_sites_solution_hydrogens geom
_atom_sites_solution_primary direct
_atom_sites_solution_secondary difmap
_audit_creation_method SHELXL-97
_cell_angle_alpha 90.00
_cell_angle_beta 101.3040(10)
_cell_angle_gamma 90.00
_cell_formula_units_Z 4
_cell_length_a 9.0424(4)
_cell_length_b 16.1531(7)
_cell_length_c 19.6745(9)
_cell_measurement_reflns_used 9998
_cell_measurement_temperature 100(2)
_cell_measurement_theta_max 29
_cell_measurement_theta_min 2.3
_cell_volume 2818.0(2)
_computing_cell_refinement 'SAINT+ v. 7.56a (Bruker AXS, 2008)'
_computing_data_collection 'apex2 v. 7.0 (Bruker AXS, 2009)'
_computing_data_reduction 'SAINT+ v. 7.56a (Bruker AXS, 2008)'
_computing_molecular_graphics 'XP, SHELXTL v. 6.14 (Bruker, 2000)'
_computing_publication_material 'XCIF, SHELXTL v. 6.14 (Bruker, 2000)'
_computing_structure_refinement 'SHELXL-97 (Sheldrick, 1997)'
_computing_structure_solution 'SHELXS-97 (Sheldrick, 1990)'
_diffrn_ambient_temperature 100(2)
_diffrn_measured_fraction_theta_full 0.996
_diffrn_measured_fraction_theta_max 0.938
_diffrn_measurement_device_type 'Bruker APEX CCD system'
_diffrn_measurement_method '\w rotations with narrow frames'
_diffrn_radiation_monochromator graphite
_diffrn_radiation_source 'normal-focus sealed tube'
_diffrn_radiation_type MoK\a
_diffrn_radiation_wavelength 0.71073
_diffrn_reflns_av_R_equivalents 0.0356
_diffrn_reflns_av_sigmaI/netI 0.0295
_diffrn_reflns_limit_h_max 12
_diffrn_reflns_limit_h_min -12
_diffrn_reflns_limit_k_max 20
_diffrn_reflns_limit_k_min -21
_diffrn_reflns_limit_l_max 26
_diffrn_reflns_limit_l_min -25
_diffrn_reflns_number 33494
_diffrn_reflns_theta_full 27.50
_diffrn_reflns_theta_max 28.61
_diffrn_reflns_theta_min 1.64
_exptl_absorpt_coefficient_mu 4.653
_exptl_absorpt_correction_T_max 0.862
_exptl_absorpt_correction_T_min 0.727
_exptl_absorpt_correction_type multi-scan
_exptl_absorpt_process_details
;
Absorption correction performed with SADABS program. This is based on the
method of Blessing: Blessing, R. H., Acta Crystallogr., Sect. A 1995, 51, 33.

SADABS: Area-Detector Absorption Correction. Bruker-AXS 
within SAINT+ package, v. 7.56a (2008).
;
_exptl_crystal_colour red
_exptl_crystal_density_diffrn 1.513
_exptl_crystal_density_method 'not measured'
_exptl_crystal_description 'irregular block'
_exptl_crystal_F_000 1304
_exptl_crystal_size_max 0.16
_exptl_crystal_size_mid 0.09
_exptl_crystal_size_min 0.08
_refine_diff_density_max 0.918
_refine_diff_density_min -1.124
_refine_diff_density_rms 0.108
_refine_ls_extinction_method none
_refine_ls_goodness_of_fit_ref 0.977
_refine_ls_hydrogen_treatment mixed
_refine_ls_matrix_type full
_refine_ls_number_parameters 320
_refine_ls_number_reflns 6778
_refine_ls_number_restraints 35
_refine_ls_restrained_S_all 0.976
_refine_ls_R_factor_all 0.0315
_refine_ls_R_factor_gt 0.0256
_refine_ls_shift/su_max 0.003
_refine_ls_shift/su_mean 0.000
_refine_ls_structure_factor_coef Fsqd
_refine_ls_weighting_details 'calc w=1/[\s^2^(Fo^2^)+(0.0292P)^2^+5.1615P] where P=(Fo^2^+2Fc^2^)/3'
_refine_ls_weighting_scheme calc
_refine_ls_wR_factor_gt 0.0572
_refine_ls_wR_factor_ref 0.0608
_reflns_number_gt 6056
_reflns_number_total 6778
_reflns_threshold_expression >2sigma(I)
_cod_data_source_file om6b00264_si_001.cif
_cod_data_source_block enrique194
_cod_original_sg_symbol_H-M P21/n
_cod_database_code 4088636

loop_
_symmetry_equiv_pos_as_xyz
'x, y, z'
'-x+1/2, y+1/2, -z+1/2'
'-x, -y, -z'
'x-1/2, -y-1/2, z-1/2'

loop_
_atom_site_label
_atom_site_type_symbol
_atom_site_fract_x
_atom_site_fract_y
_atom_site_fract_z
_atom_site_U_iso_or_equiv
_atom_site_adp_type
_atom_site_occupancy
_atom_site_symmetry_multiplicity
_atom_site_calc_flag
_atom_site_refinement_flags
_atom_site_disorder_assembly
_atom_site_disorder_group
Os Os 0.850929(13) 0.290269(7) 0.059187(6) 0.01339(4) Uani 1 1 d D A .
H01 H 0.689(2) 0.274(2) 0.0757(18) 0.016 Uiso 1 1 d D . .
H02 H 0.713(3) 0.3428(18) 0.0197(16) 0.016 Uiso 1 1 d D . .
H03 H 0.891(4) 0.3568(16) 0.0059(14) 0.016 Uiso 1 1 d D . .
P1 P 0.78923(9) 0.19707(5) -0.03276(4) 0.01518(16) Uani 1 1 d . . .
P2 P 0.86508(9) 0.39408(5) 0.14308(4) 0.01548(16) Uani 1 1 d . . .
N1 N 1.0989(7) 0.2651(7) 0.0762(5) 0.0114(17) Uani 0.70 1 d PDU . .
C8B C 1.0863(15) 0.260(2) 0.0868(14) 0.011(5) Uani 0.30 1 d PDU . .
C1 C 1.2317(4) 0.2818(2) 0.06655(17) 0.0202(7) Uani 1 1 d . A .
H1 H 1.2418 0.3242 0.0343 0.024 Uiso 1 1 d R . .
C2 C 1.3618(4) 0.2395(2) 0.10107(18) 0.0228(7) Uani 1 1 d . . .
H2 H 1.4575 0.2537 0.0913 0.027 Uiso 1 1 calc R A .
C3 C 1.3525(4) 0.1785(2) 0.14825(18) 0.0226(7) Uani 1 1 d . A .
H3 H 1.4408 0.1507 0.1714 0.027 Uiso 1 1 calc R . .
C4 C 1.2092(4) 0.1572(2) 0.16218(17) 0.0189(6) Uani 1 1 d . . .
C5 C 1.1765(4) 0.0953(2) 0.20826(18) 0.0227(7) Uani 1 1 d . A .
H5 H 1.2551 0.0624 0.2340 0.027 Uiso 1 1 calc R . .
C6 C 1.0305(4) 0.0837(2) 0.21514(17) 0.0221(7) Uani 1 1 d . . .
H6 H 1.0088 0.0413 0.2452 0.027 Uiso 1 1 calc R A .
C7 C 0.9097(4) 0.1329(2) 0.17903(16) 0.0193(6) Uani 1 1 d . A .
H7 H 0.8105 0.1236 0.1867 0.023 Uiso 1 1 d R . .
C8 C 0.9275(16) 0.1950(9) 0.1337(8) 0.013(2) Uani 0.70 1 d PDU . .
N1B N 0.949(3) 0.1906(17) 0.1335(16) 0.015(6) Uani 0.30 1 d PDU . .
C9 C 1.0854(4) 0.20237(18) 0.12656(16) 0.0156(6) Uani 1 1 d . A .
C10 C 0.9257(4) 0.1838(2) -0.09222(18) 0.0214(7) Uani 1 1 d . . .
H10 H 0.8695 0.1598 -0.1367 0.026 Uiso 1 1 calc R . .
C11 C 0.9936(4) 0.2667(2) -0.10899(19) 0.0274(8) Uani 1 1 d . . .
H11A H 1.0574 0.2890 -0.0669 0.041 Uiso 1 1 calc R . .
H11B H 0.9123 0.3059 -0.1263 0.041 Uiso 1 1 calc R . .
H11C H 1.0546 0.2581 -0.1444 0.041 Uiso 1 1 calc R . .
C12 C 1.0556(4) 0.1245(2) -0.0628(2) 0.0299(8) Uani 1 1 d . . .
H12A H 1.1260 0.1215 -0.0948 0.045 Uiso 1 1 calc R . .
H12B H 1.0148 0.0692 -0.0572 0.045 Uiso 1 1 calc R . .
H12C H 1.1087 0.1449 -0.0177 0.045 Uiso 1 1 calc R . .
C13 C 0.7626(4) 0.0875(2) -0.00712(18) 0.0213(7) Uani 1 1 d . . .
H13 H 0.8626 0.0693 0.0200 0.026 Uiso 1 1 calc R . .
C14 C 0.6513(4) 0.0781(2) 0.04185(19) 0.0257(7) Uani 1 1 d . . .
H14A H 0.5482 0.0758 0.0147 0.039 Uiso 1 1 calc R . .
H14B H 0.6610 0.1255 0.0735 0.039 Uiso 1 1 calc R . .
H14C H 0.6734 0.0269 0.0687 0.039 Uiso 1 1 calc R . .
C15 C 0.7223(5) 0.0257(2) -0.06737(19) 0.0288(8) Uani 1 1 d . . .
H15A H 0.7278 -0.0309 -0.0490 0.043 Uiso 1 1 calc R . .
H15B H 0.7937 0.0317 -0.0986 0.043 Uiso 1 1 calc R . .
H15C H 0.6198 0.0368 -0.0929 0.043 Uiso 1 1 calc R . .
C16 C 0.6105(4) 0.2183(2) -0.09666(17) 0.0192(6) Uani 1 1 d . . .
H16 H 0.5882 0.1678 -0.1264 0.023 Uiso 1 1 calc R . .
C17 C 0.4749(4) 0.2325(2) -0.06249(19) 0.0266(8) Uani 1 1 d . . .
H17A H 0.4907 0.2829 -0.0343 0.040 Uiso 1 1 calc R . .
H17B H 0.4633 0.1851 -0.0329 0.040 Uiso 1 1 calc R . .
H17C H 0.3837 0.2386 -0.0984 0.040 Uiso 1 1 calc R . .
C18 C 0.6226(4) 0.2909(2) -0.14512(19) 0.0293(8) Uani 1 1 d . . .
H18A H 0.5236 0.3018 -0.1742 0.044 Uiso 1 1 calc R . .
H18B H 0.6949 0.2772 -0.1746 0.044 Uiso 1 1 calc R . .
H18C H 0.6572 0.3402 -0.1176 0.044 Uiso 1 1 calc R . .
C19A C 0.7343(8) 0.4823(5) 0.1094(5) 0.0209(19) Uiso 0.50 1 d PD A 1
H19A H 0.7489 0.4916 0.0609 0.025 Uiso 0.50 1 calc PR A 1
C20A C 0.5691(10) 0.4554(7) 0.1018(6) 0.032(3) Uiso 0.50 1 d PD A 1
H20A H 0.5450 0.4479 0.1479 0.048 Uiso 0.50 1 calc PR A 1
H20B H 0.5534 0.4031 0.0762 0.048 Uiso 0.50 1 calc PR A 1
H20C H 0.5033 0.4981 0.0766 0.048 Uiso 0.50 1 calc PR A 1
C21A C 0.7622(10) 0.5660(5) 0.1444(4) 0.0389(19) Uiso 0.50 1 d PD A 1
H21A H 0.6926 0.6068 0.1188 0.058 Uiso 0.50 1 calc PR A 1
H21B H 0.8663 0.5833 0.1449 0.058 Uiso 0.50 1 calc PR A 1
H21C H 0.7459 0.5620 0.1921 0.058 Uiso 0.50 1 calc PR A 1
C19B C 0.7216(8) 0.4788(4) 0.1265(4) 0.0171(18) Uiso 0.50 1 d PD A 2
H19B H 0.7393 0.5154 0.1683 0.021 Uiso 0.50 1 calc PR A 2
C20B C 0.5588(8) 0.4485(6) 0.1161(5) 0.020(2) Uiso 0.50 1 d PD A 2
H20D H 0.4903 0.4960 0.1085 0.030 Uiso 0.50 1 calc PR A 2
H20E H 0.5441 0.4182 0.1574 0.030 Uiso 0.50 1 calc PR A 2
H20F H 0.5376 0.4117 0.0757 0.030 Uiso 0.50 1 calc PR A 2
C21B C 0.7407(8) 0.5331(4) 0.0640(3) 0.0228(14) Uiso 0.50 1 d PD A 2
H21D H 0.7476 0.4975 0.0245 0.034 Uiso 0.50 1 calc PR A 2
H21E H 0.8329 0.5662 0.0764 0.034 Uiso 0.50 1 calc PR A 2
H21F H 0.6535 0.5700 0.0517 0.034 Uiso 0.50 1 calc PR A 2
C22 C 0.8379(4) 0.3588(2) 0.23045(17) 0.0202(7) Uani 1 1 d . A .
H22 H 0.9288 0.3246 0.2492 0.024 Uiso 1 1 calc R . .
C23 C 0.7033(4) 0.3010(2) 0.2293(2) 0.0295(8) Uani 1 1 d . . .
H23A H 0.7194 0.2682 0.2720 0.044 Uiso 1 1 calc R A .
H23B H 0.6934 0.2639 0.1892 0.044 Uiso 1 1 calc R . .
H23C H 0.6111 0.3339 0.2258 0.044 Uiso 1 1 calc R . .
C24 C 0.8366(4) 0.4274(2) 0.28424(18) 0.0260(7) Uani 1 1 d . . .
H24A H 0.7427 0.4591 0.2722 0.039 Uiso 1 1 calc R A .
H24B H 0.9227 0.4644 0.2847 0.039 Uiso 1 1 calc R . .
H24C H 0.8436 0.4025 0.3302 0.039 Uiso 1 1 calc R . .
C25 C 1.0467(4) 0.4522(2) 0.16818(17) 0.0201(6) Uani 1 1 d . A .
H25 H 1.0267 0.5020 0.1953 0.024 Uiso 1 1 calc R . .
C26 C 1.1693(4) 0.4002(2) 0.21496(19) 0.0243(7) Uani 1 1 d . . .
H26A H 1.1728 0.3449 0.1949 0.037 Uiso 1 1 calc R A .
H26B H 1.1453 0.3954 0.2613 0.037 Uiso 1 1 calc R . .
H26C H 1.2675 0.4272 0.2184 0.037 Uiso 1 1 calc R . .
C27 C 1.1051(4) 0.4829(2) 0.10435(19) 0.0264(8) Uani 1 1 d . . .
H27A H 1.2004 0.5125 0.1194 0.040 Uiso 1 1 calc R A .
H27B H 1.0306 0.5202 0.0772 0.040 Uiso 1 1 calc R . .
H27C H 1.1214 0.4354 0.0757 0.040 Uiso 1 1 calc R . .

loop_
_atom_site_aniso_label
_atom_site_aniso_U_11
_atom_site_aniso_U_22
_atom_site_aniso_U_33
_atom_site_aniso_U_23
_atom_site_aniso_U_13
_atom_site_aniso_U_12
Os 0.01389(6) 0.01209(6) 0.01401(7) 0.00032(4) 0.00233(4) -0.00068(4)
P1 0.0166(4) 0.0140(4) 0.0146(4) -0.0007(3) 0.0021(3) -0.0005(3)
P2 0.0165(4) 0.0125(4) 0.0168(4) -0.0012(3) 0.0020(3) -0.0003(3)
N1 0.014(2) 0.013(3) 0.009(3) 0.004(2) 0.007(2) 0.000(2)
C8B 0.013(6) 0.012(6) 0.010(6) -0.005(4) 0.010(4) -0.007(4)
C1 0.0209(16) 0.0192(16) 0.0210(16) -0.0011(12) 0.0056(13) -0.0022(13)
C2 0.0156(15) 0.0257(17) 0.0278(18) -0.0062(14) 0.0060(13) -0.0022(13)
C3 0.0152(15) 0.0259(17) 0.0249(17) -0.0029(14) -0.0005(13) 0.0047(13)
C4 0.0175(15) 0.0175(15) 0.0209(16) -0.0056(12) 0.0022(12) 0.0015(12)
C5 0.0277(18) 0.0171(16) 0.0208(17) 0.0020(13) -0.0012(14) 0.0053(13)
C6 0.0315(18) 0.0160(15) 0.0187(16) 0.0012(12) 0.0048(14) -0.0012(13)
C7 0.0207(16) 0.0174(15) 0.0200(16) 0.0023(12) 0.0045(13) -0.0008(12)
C8 0.008(3) 0.014(3) 0.016(4) -0.001(2) 0.000(2) 0.000(2)
N1B 0.016(8) 0.013(7) 0.014(7) -0.006(4) -0.001(4) 0.003(4)
C9 0.0166(15) 0.0129(14) 0.0172(15) -0.0016(11) 0.0026(12) -0.0002(11)
C10 0.0228(16) 0.0230(17) 0.0201(16) -0.0042(13) 0.0085(13) -0.0005(13)
C11 0.0305(19) 0.032(2) 0.0228(18) -0.0014(15) 0.0138(15) -0.0039(15)
C12 0.0255(18) 0.031(2) 0.033(2) -0.0063(16) 0.0066(15) 0.0049(15)
C13 0.0280(17) 0.0135(15) 0.0215(16) 0.0022(12) 0.0028(14) 0.0005(13)
C14 0.0286(18) 0.0206(17) 0.0259(18) 0.0032(14) 0.0006(15) -0.0098(14)
C15 0.042(2) 0.0166(17) 0.0263(18) -0.0003(14) 0.0036(16) -0.0012(15)
C16 0.0188(15) 0.0205(16) 0.0162(15) -0.0045(12) -0.0015(12) -0.0007(12)
C17 0.0180(16) 0.0306(19) 0.0282(19) 0.0005(15) -0.0024(14) 0.0012(14)
C18 0.032(2) 0.030(2) 0.0239(18) 0.0068(15) 0.0002(15) 0.0001(16)
C22 0.0214(16) 0.0228(17) 0.0165(15) -0.0017(13) 0.0040(12) -0.0010(13)
C23 0.0259(18) 0.035(2) 0.0293(19) -0.0008(16) 0.0107(15) -0.0062(15)
C24 0.0308(19) 0.0282(19) 0.0201(17) -0.0046(14) 0.0073(14) 0.0040(15)
C25 0.0209(16) 0.0156(15) 0.0234(16) -0.0036(13) 0.0032(13) -0.0047(12)
C26 0.0239(17) 0.0206(17) 0.0261(18) -0.0040(13) -0.0010(14) -0.0026(13)
C27 0.0239(17) 0.0215(17) 0.035(2) -0.0002(15) 0.0087(15) -0.0059(14)

loop_
_atom_type_symbol
_atom_type_description
_atom_type_scat_dispersion_real
_atom_type_scat_dispersion_imag
_atom_type_scat_source
C C 0.0033 0.0016 'International Tables Vol C Tables 4.2.6.8 and 6.1.1.4'
H H 0.0000 0.0000 'International Tables Vol C Tables 4.2.6.8 and 6.1.1.4'
N N 0.0061 0.0033 'International Tables Vol C Tables 4.2.6.8 and 6.1.1.4'
P P 0.1023 0.0942 'International Tables Vol C Tables 4.2.6.8 and 6.1.1.4'
Os Os -1.2165 7.6030 'International Tables Vol C Tables 4.2.6.8 and 6.1.1.4'

loop_
_geom_angle_atom_site_label_1
_geom_angle_atom_site_label_2
_geom_angle_atom_site_label_3
_geom_angle
C8 Os N1B 4.9(12)
C8 Os N1 65.7(5)
N1B Os N1 61.0(8)
C8 Os C8B 59.6(9)
N1B Os C8B 55.0(11)
N1 Os C8B 6.6(10)
C8 Os P1 93.6(5)
N1B Os P1 92.6(10)
N1 Os P1 94.6(3)
C8B Os P1 97.2(8)
C8 Os P2 93.8(5)
N1B Os P2 95.5(10)
N1 Os P2 96.3(3)
C8B Os P2 94.0(8)
P1 Os P2 168.68(3)
C8 Os H01 86.0(13)
N1B Os H01 90.7(15)
N1 Os H01 151.7(13)
C8B Os H01 145.4(15)
P1 Os H01 87.9(13)
P2 Os H01 84.1(13)
C8 Os H02 147.1(13)
N1B Os H02 151.7(15)
N1 Os H02 147.3(13)
C8B Os H02 153.3(15)
P1 Os H02 85.4(13)
P2 Os H02 83.7(13)
H01 Os H02 61.0(17)
C8 Os H03 148.3(13)
N1B Os H03 143.6(15)
N1 Os H03 82.6(13)
C8B Os H03 88.7(15)
P1 Os H03 88.6(12)
P2 Os H03 89.6(12)
H01 Os H03 125.7(18)
H02 Os H03 64.6(17)
C13 P1 C10 101.32(16)
C13 P1 C16 102.38(15)
C10 P1 C16 100.89(15)
C13 P1 Os 115.16(11)
C10 P1 Os 118.11(11)
C16 P1 Os 116.45(11)
C19B P2 C25 102.8(2)
C19B P2 C22 99.9(3)
C25 P2 C22 100.18(15)
C19B P2 C19A 11.6(3)
C25 P2 C19A 99.8(2)
C22 P2 C19A 111.5(3)
C19B P2 Os 117.5(2)
C25 P2 Os 118.02(11)
C22 P2 Os 115.53(11)
C19A P2 Os 110.5(2)
C1 N1 C9 117.3(5)
C1 N1 Os 151.7(7)
C9 N1 Os 90.8(4)
C9 C8B C1 118.0(11)
C9 C8B Os 101.8(13)
C1 C8B Os 139.8(17)
N1 C1 C8B 7.0(12)
N1 C1 C2 122.9(5)
C8B C1 C2 117.0(10)
N1 C1 H1 117.8
C8B C1 H1 123.6
C2 C1 H1 119.3
C3 C2 C1 121.2(3)
C3 C2 H2 119.4
C1 C2 H2 119.4
C2 C3 C4 119.1(3)
C2 C3 H3 120.5
C4 C3 H3 120.5
C9 C4 C3 116.6(3)
C9 C4 C5 116.1(3)
C3 C4 C5 127.4(3)
C6 C5 C4 119.1(3)
C6 C5 H5 120.5
C4 C5 H5 120.5
C5 C6 C7 122.5(3)
C5 C6 H6 118.8
C7 C6 H6 118.8
C8 C7 C6 123.8(7)
C8 C7 N1B 8.6(16)
C6 C7 N1B 115.4(10)
C8 C7 H7 116.9
C6 C7 H7 119.3
N1B C7 H7 125.3
C7 C8 C9 111.2(8)
C7 C8 Os 154.9(10)
C9 C8 Os 93.8(5)
C9 N1B C7 122.8(11)
C9 N1B Os 95.2(10)
C7 N1B Os 141.9(17)
C8B C9 N1B 108.0(6)
C8B C9 C4 127.8(7)
N1B C9 C4 124.1(5)
C8B C9 N1 6.7(13)
N1B C9 N1 113.0(7)
C4 C9 N1 122.9(4)
C8B C9 C8 104.6(9)
N1B C9 C8 3.9(14)
C4 C9 C8 127.3(4)
N1 C9 C8 109.8(3)
C11 C10 C12 108.4(3)
C11 C10 P1 112.0(2)
C12 C10 P1 112.6(2)
C11 C10 H10 107.9
C12 C10 H10 107.9
P1 C10 H10 107.9
C10 C11 H11A 109.5
C10 C11 H11B 109.5
H11A C11 H11B 109.5
C10 C11 H11C 109.5
H11A C11 H11C 109.5
H11B C11 H11C 109.5
C10 C12 H12A 109.5
C10 C12 H12B 109.5
H12A C12 H12B 109.5
C10 C12 H12C 109.5
H12A C12 H12C 109.5
H12B C12 H12C 109.5
C14 C13 C15 109.6(3)
C14 C13 P1 113.5(2)
C15 C13 P1 115.5(2)
C14 C13 H13 105.8
C15 C13 H13 105.8
P1 C13 H13 105.8
C13 C14 H14A 109.5
C13 C14 H14B 109.5
H14A C14 H14B 109.5
C13 C14 H14C 109.5
H14A C14 H14C 109.5
H14B C14 H14C 109.5
C13 C15 H15A 109.5
C13 C15 H15B 109.5
H15A C15 H15B 109.5
C13 C15 H15C 109.5
H15A C15 H15C 109.5
H15B C15 H15C 109.5
C17 C16 C18 108.7(3)
C17 C16 P1 113.2(2)
C18 C16 P1 113.6(2)
C17 C16 H16 107.0
C18 C16 H16 107.0
P1 C16 H16 107.0
C16 C17 H17A 109.5
C16 C17 H17B 109.5
H17A C17 H17B 109.5
C16 C17 H17C 109.5
H17A C17 H17C 109.5
H17B C17 H17C 109.5
C16 C18 H18A 109.5
C16 C18 H18B 109.5
H18A C18 H18B 109.5
C16 C18 H18C 109.5
H18A C18 H18C 109.5
H18B C18 H18C 109.5
C21A C19A C20A 111.6(7)
C21A C19A P2 118.5(6)
C20A C19A P2 110.6(6)
C21A C19A H19A 104.9
C20A C19A H19A 104.9
P2 C19A H19A 104.9
C20B C19B C21B 109.3(6)
C20B C19B P2 114.0(5)
C21B C19B P2 111.9(5)
C20B C19B H19B 107.1
C21B C19B H19B 107.1
P2 C19B H19B 107.1
C19B C20B H20D 109.5
C19B C20B H20E 109.5
H20D C20B H20E 109.5
C19B C20B H20F 109.5
H20D C20B H20F 109.5
H20E C20B H20F 109.5
C19B C21B H21D 109.5
C19B C21B H21E 109.5
H21D C21B H21E 109.5
C19B C21B H21F 109.5
H21D C21B H21F 109.5
H21E C21B H21F 109.5
C23 C22 C24 109.7(3)
C23 C22 P2 114.8(2)
C24 C22 P2 115.7(2)
C23 C22 H22 105.2
C24 C22 H22 105.2
P2 C22 H22 105.2
C22 C23 H23A 109.5
C22 C23 H23B 109.5
H23A C23 H23B 109.5
C22 C23 H23C 109.5
H23A C23 H23C 109.5
H23B C23 H23C 109.5
C22 C24 H24A 109.5
C22 C24 H24B 109.5
H24A C24 H24B 109.5
C22 C24 H24C 109.5
H24A C24 H24C 109.5
H24B C24 H24C 109.5
C27 C25 C26 109.9(3)
C27 C25 P2 111.7(2)
C26 C25 P2 112.0(2)
C27 C25 H25 107.7
C26 C25 H25 107.7
P2 C25 H25 107.7
C25 C26 H26A 109.5
C25 C26 H26B 109.5
H26A C26 H26B 109.5
C25 C26 H26C 109.5
H26A C26 H26C 109.5
H26B C26 H26C 109.5
C25 C27 H27A 109.5
C25 C27 H27B 109.5
H27A C27 H27B 109.5
C25 C27 H27C 109.5
H27A C27 H27C 109.5
H27B C27 H27C 109.5

loop_
_geom_bond_atom_site_label_1
_geom_bond_atom_site_label_2
_geom_bond_distance
Os C8 2.145(8)
Os N1B 2.237(10)
Os N1 2.238(6)
Os C8B 2.146(11)
Os P1 2.3355(8)
Os P2 2.3387(8)
Os H01 1.585(10)
Os H02 1.580(10)
Os H03 1.591(10)
P1 C13 1.869(3)
P1 C10 1.871(3)
P1 C16 1.874(3)
P2 C19B 1.870(7)
P2 C25 1.872(3)
P2 C22 1.872(3)
P2 C19A 1.887(8)
N1 C1 1.281(9)
N1 C9 1.439(10)
C8B C9 1.22(3)
C8B C1 1.49(2)
C1 C2 1.414(5)
C1 H1 0.9500
C2 C3 1.368(5)
C2 H2 0.9500
C3 C4 1.418(5)
C3 H3 0.9500
C4 C9 1.404(4)
C4 C5 1.419(5)
C5 C6 1.367(5)
C5 H5 0.9500
C6 C7 1.423(5)
C6 H6 0.9500
C7 C8 1.373(10)
C7 N1B 1.39(2)
C7 H7 0.9500
C8 C9 1.467(15)
N1B C9 1.28(3)
C10 C11 1.535(5)
C10 C12 1.539(5)
C10 H10 1.0000
C11 H11A 0.9800
C11 H11B 0.9800
C11 H11C 0.9800
C12 H12A 0.9800
C12 H12B 0.9800
C12 H12C 0.9800
C13 C14 1.531(5)
C13 C15 1.538(5)
C13 H13 1.0000
C14 H14A 0.9800
C14 H14B 0.9800
C14 H14C 0.9800
C15 H15A 0.9800
C15 H15B 0.9800
C15 H15C 0.9800
C16 C17 1.527(5)
C16 C18 1.529(5)
C16 H16 1.0000
C17 H17A 0.9800
C17 H17B 0.9800
C17 H17C 0.9800
C18 H18A 0.9800
C18 H18B 0.9800
C18 H18C 0.9800
C19A C21A 1.516(8)
C19A C20A 1.535(8)
C19A H19A 1.0000
C20A H20A 0.9800
C20A H20B 0.9800
C20A H20C 0.9800
C21A H21A 0.9800
C21A H21B 0.9800
C21A H21C 0.9800
C19B C20B 1.527(7)
C19B C21B 1.546(7)
C19B H19B 1.0000
C20B H20D 0.9800
C20B H20E 0.9800
C20B H20F 0.9800
C21B H21D 0.9800
C21B H21E 0.9800
C21B H21F 0.9800
C22 C23 1.530(5)
C22 C24 1.533(5)
C22 H22 1.0000
C23 H23A 0.9800
C23 H23B 0.9800
C23 H23C 0.9800
C24 H24A 0.9800
C24 H24B 0.9800
C24 H24C 0.9800
C25 C27 1.536(5)
C25 C26 1.544(5)
C25 H25 1.0000
C26 H26A 0.9800
C26 H26B 0.9800
C26 H26C 0.9800
C27 H27A 0.9800
C27 H27B 0.9800
C27 H27C 0.9800
